data_4131725
loop_
_publ_author_name
'Johnstone, Timothy C.'
'Nolan, Elizabeth M.'

_publ_section_title
;
 Determination of the Molecular Structures of Ferric Enterobactin and
 Ferric Enantioenterobactin Using Racemic Crystallography.
;
_journal_issue 42
_journal_name_full 'Journal of the American Chemical Society'
_journal_page_first 15245
_journal_page_last 15250
_journal_paper_doi 10.1021/jacs.7b09375
_journal_volume 139
_journal_year 2017
_chemical_formula_sum 'C105 H88 As3 Fe N4 O17'
_chemical_formula_weight 1958.40
_space_group_crystal_system monoclinic
_space_group_IT_number 14
_space_group_name_Hall '-P 2yn'
_space_group_name_H-M_alt 'P 1 21/n 1'
_atom_sites_solution_hydrogens geom
_atom_sites_solution_primary 'intrinsic phasing'
_atom_sites_solution_secondary difmap
_audit_creation_method SHELXL-2014/7
_cell_angle_alpha 90
_cell_angle_beta 92.742(9)
_cell_angle_gamma 90
_cell_formula_units_Z 4
_cell_length_a 23.005(5)
_cell_length_b 14.524(3)
_cell_length_c 30.713(8)
_cell_measurement_reflns_used 2634
_cell_measurement_temperature 150(2)
_cell_measurement_theta_max 17.26
_cell_measurement_theta_min 2.38
_cell_volume 10250(4)
_computing_cell_refinement 'Bruker SAINT'
_computing_data_collection 'Bruker APEX2'
_computing_data_reduction 'Bruker SAINT'
_computing_molecular_graphics 'Bruker SHELXTL'
_computing_publication_material 'Bruker SHELXTL'
_computing_structure_refinement 'SHELXL-2014/7 (Sheldrick, 2015)'
_computing_structure_solution 'SHELXT-2014/4 (Sheldrick, 2015)'
_diffrn_ambient_temperature 150(2)
_diffrn_measured_fraction_theta_full 0.999
_diffrn_measured_fraction_theta_max 0.999
_diffrn_measurement_device_type 'Bruker APEX-II CCD'
_diffrn_measurement_method '\f and \w scans'
_diffrn_radiation_type MoK\a
_diffrn_radiation_wavelength 0.71073
_diffrn_reflns_av_R_equivalents 0.2581
_diffrn_reflns_av_unetI/netI 0.1612
_diffrn_reflns_Laue_measured_fraction_full 0.999
_diffrn_reflns_Laue_measured_fraction_max 0.999
_diffrn_reflns_limit_h_max 23
_diffrn_reflns_limit_h_min -23
_diffrn_reflns_limit_k_max 14
_diffrn_reflns_limit_k_min -14
_diffrn_reflns_limit_l_max 31
_diffrn_reflns_limit_l_min -31
_diffrn_reflns_number 96008
_diffrn_reflns_point_group_measured_fraction_full 0.999
_diffrn_reflns_point_group_measured_fraction_max 0.999
_diffrn_reflns_theta_full 21.261
_diffrn_reflns_theta_max 21.261
_diffrn_reflns_theta_min 1.551
_exptl_absorpt_coefficient_mu 1.172
_exptl_absorpt_correction_T_max 0.7449
_exptl_absorpt_correction_T_min 0.5665
_exptl_absorpt_correction_type multi-scan
_exptl_absorpt_process_details '(Blessing, 1995)'
_exptl_crystal_colour red
_exptl_crystal_density_diffrn 1.269
_exptl_crystal_description tablet
_exptl_crystal_F_000 4028
_exptl_crystal_size_max 0.180
_exptl_crystal_size_mid 0.140
_exptl_crystal_size_min 0.080
_exptl_transmission_factor_max 0.7449
_exptl_transmission_factor_min 0.5665
_refine_diff_density_max 1.408
_refine_diff_density_min -0.692
_refine_diff_density_rms 0.118
_refine_ls_extinction_method none
_refine_ls_goodness_of_fit_ref 1.031
_refine_ls_hydrogen_treatment mixed
_refine_ls_matrix_type full
_refine_ls_number_parameters 1174
_refine_ls_number_reflns 11403
_refine_ls_number_restraints 1397
_refine_ls_restrained_S_all 0.984
_refine_ls_R_factor_all 0.1856
_refine_ls_R_factor_gt 0.0974
_refine_ls_shift/su_max 0.000
_refine_ls_shift/su_mean 0.000
_refine_ls_structure_factor_coef Fsqd
_refine_ls_weighting_details 'w=1/[\s^2^(Fo^2^)+(0.0825P)^2^+160.7444P] where P=(Fo^2^+2Fc^2^)/3'
_refine_ls_weighting_scheme calc
_refine_ls_wR_factor_gt 0.2225
_refine_ls_wR_factor_ref 0.2675
_reflns_Friedel_coverage 0.000
_reflns_number_gt 5889
_reflns_number_total 11403
_reflns_threshold_expression 'I > 2\s(I)'
_cod_data_source_file ja7b09375_si_002.cif
_cod_data_source_block fe-ent-tr
_cod_original_sg_symbol_H-M 'P 21/n'
_cod_database_code 4131725
_shelx_shelxl_version_number 2014/7
_shelx_space_group_comment
;
The symmetry employed for this shelxl refinement is uniquely defined
by the following loop, which should always be used as a source of
symmetry information in preference to the above space-group names.
They are only intended as comments.
;
_shelx_estimated_absorpt_t_min 0.817
_shelx_estimated_absorpt_t_max 0.912

loop_
_space_group_symop_operation_xyz
'x, y, z'
'-x+1/2, y+1/2, -z+1/2'
'-x, -y, -z'
'x-1/2, -y-1/2, z-1/2'

loop_
_atom_site_label
_atom_site_type_symbol
_atom_site_fract_x
_atom_site_fract_y
_atom_site_fract_z
_atom_site_U_iso_or_equiv
_atom_site_adp_type
_atom_site_occupancy
_atom_site_site_symmetry_order
_atom_site_calc_flag
_atom_site_refinement_flags_posn
_atom_site_refinement_flags_adp
Fe1 Fe -0.00827(8) 0.87530(14) 0.25503(7) 0.0348(6) Uani 1 1 d . U
O1A O 0.0195(4) 0.7679(6) 0.2930(3) 0.036(2) Uani 1 1 d . U
O2A O -0.0253(4) 0.7693(6) 0.2138(4) 0.044(2) Uani 1 1 d . U
O3A O 0.0465(4) 0.5228(7) 0.3610(4) 0.053(3) Uani 1 1 d . U
O4A O 0.0839(4) 0.8387(7) 0.4120(4) 0.046(3) Uani 1 1 d . U
O5A O -0.0259(5) 0.6646(8) 0.4657(4) 0.072(4) Uani 1 1 d . U
N1A N 0.0378(5) 0.6774(8) 0.3643(4) 0.042(3) Uani 1 1 d D U
H1A H 0.0354(5) 0.728(5) 0.3501(14) 0.051 Uiso 1 1 calc DR U
C1A C 0.0097(6) 0.6860(10) 0.2743(5) 0.034(3) Uani 1 1 d . U
C2A C -0.0121(6) 0.6877(10) 0.2308(6) 0.040(3) Uani 1 1 d . U
C3A C -0.0214(6) 0.6051(10) 0.2083(6) 0.039(3) Uani 1 1 d . U
H3A H -0.0374 0.6050 0.1792 0.047 Uiso 1 1 calc R U
C4A C -0.0069(6) 0.5230(10) 0.2293(6) 0.043(3) Uani 1 1 d . U
H4A H -0.0109 0.4672 0.2133 0.052 Uiso 1 1 calc R U
C5A C 0.0131(6) 0.5188(10) 0.2723(6) 0.041(3) Uani 1 1 d . U
H5A H 0.0207 0.4612 0.2861 0.049 Uiso 1 1 calc R U
C6A C 0.0219(5) 0.6024(9) 0.2954(5) 0.033(3) Uani 1 1 d . U
C7A C 0.0355(6) 0.5970(11) 0.3416(6) 0.041(3) Uani 1 1 d . U
C8A C 0.0440(6) 0.6812(10) 0.4104(5) 0.043(3) Uani 1 1 d . U
H8A H 0.0566 0.6179 0.4195 0.052 Uiso 1 1 calc R U
C9A C 0.0929(6) 0.7443(10) 0.4274(6) 0.049(3) Uani 1 1 d . U
H9A1 H 0.0946 0.7436 0.4597 0.059 Uiso 1 1 calc R U
H9A2 H 0.1305 0.7211 0.4176 0.059 Uiso 1 1 calc R U
C10A C -0.0117(7) 0.6971(11) 0.4324(6) 0.046(3) Uani 1 1 d . U
O1B O 0.0358(4) 0.9548(6) 0.3001(3) 0.035(2) Uani 1 1 d . U
O2B O 0.0621(4) 0.9080(6) 0.2221(3) 0.039(2) Uani 1 1 d . U
O3B O 0.1615(5) 1.0506(8) 0.3921(4) 0.062(3) Uani 1 1 d . U
O4B O -0.0477(4) 0.9810(7) 0.4137(3) 0.045(3) Uani 1 1 d . U
O5B O 0.0351(5) 0.8668(8) 0.4722(4) 0.060(3) Uani 1 1 d . U
N1B N 0.0687(5) 1.0020(8) 0.3786(4) 0.042(3) Uani 1 1 d D U
H1B H 0.042(3) 0.9928(12) 0.3589(19) 0.051 Uiso 1 1 calc DR U
C1B C 0.0898(6) 0.9728(9) 0.2902(5) 0.034(3) Uani 1 1 d . U
C2B C 0.1032(6) 0.9524(10) 0.2469(5) 0.037(3) Uani 1 1 d . U
C3B C 0.1571(6) 0.9773(9) 0.2318(6) 0.039(3) Uani 1 1 d . U
H3B H 0.1657 0.9661 0.2023 0.047 Uiso 1 1 calc R U
C4B C 0.1987(7) 1.0193(11) 0.2605(6) 0.048(3) Uani 1 1 d . U
H4B H 0.2356 1.0358 0.2503 0.058 Uiso 1 1 calc R U
C5B C 0.1863(7) 1.0369(10) 0.3039(6) 0.047(3) Uani 1 1 d . U
H5B H 0.2150 1.0638 0.3232 0.056 Uiso 1 1 calc R U
C6B C 0.1297(6) 1.0142(9) 0.3193(6) 0.039(3) Uani 1 1 d . U
C7B C 0.1235(7) 1.0241(10) 0.3666(6) 0.042(3) Uani 1 1 d . U
C8B C 0.0561(6) 0.9940(10) 0.4245(5) 0.043(3) Uani 1 1 d . U
H8B H 0.0874 1.0272 0.4420 0.052 Uiso 1 1 calc R U
C9B C -0.0024(6) 1.0373(11) 0.4345(5) 0.045(3) Uani 1 1 d . U
H9B1 H -0.0069 1.0394 0.4664 0.054 Uiso 1 1 calc R U
H9B2 H -0.0047 1.1010 0.4230 0.054 Uiso 1 1 calc R U
C10B C 0.0565(7) 0.8920(11) 0.4394(6) 0.048(3) Uani 1 1 d . U
O1C O -0.0759(3) 0.8836(6) 0.2955(3) 0.036(2) Uani 1 1 d . U
O2C O -0.0603(4) 0.9589(6) 0.2213(3) 0.039(2) Uani 1 1 d . U
O3C O -0.2028(5) 0.9840(8) 0.3768(4) 0.060(3) Uani 1 1 d . U
O4C O -0.0462(4) 0.7595(7) 0.4111(3) 0.046(3) Uani 1 1 d . U
O5C O -0.0931(5) 0.9650(8) 0.4772(4) 0.068(3) Uani 1 1 d . U
N1C N -0.1291(5) 0.8843(8) 0.3697(4) 0.039(3) Uani 1 1 d D U
H1C H -0.1092(19) 0.851(3) 0.3530(16) 0.047 Uiso 1 1 calc DR U
C1C C -0.1179(6) 0.9457(9) 0.2831(5) 0.032(3) Uani 1 1 d . U
C2C C -0.1103(6) 0.9818(9) 0.2404(5) 0.033(3) Uani 1 1 d . U
C3C C -0.1524(6) 1.0399(9) 0.2220(5) 0.035(3) Uani 1 1 d . U
H3C H -0.1493 1.0638 0.1934 0.042 Uiso 1 1 calc R U
C4C C -0.1994(6) 1.0622(9) 0.2468(5) 0.037(3) Uani 1 1 d . U
H4C H -0.2297 1.0994 0.2342 0.045 Uiso 1 1 calc R U
C5C C -0.2033(6) 1.0326(10) 0.2881(5) 0.038(3) Uani 1 1 d . U
H5C H -0.2344 1.0550 0.3045 0.046 Uiso 1 1 calc R U
C6C C -0.1640(6) 0.9708(10) 0.3080(5) 0.040(3) Uani 1 1 d . U
C7C C -0.1674(6) 0.9494(10) 0.3535(5) 0.036(3) Uani 1 1 d . U
C8C C -0.1238(6) 0.8746(11) 0.4165(5) 0.043(3) Uani 1 1 d . U
H8C H -0.1641 0.8807 0.4271 0.052 Uiso 1 1 calc R U
C9C C -0.1019(6) 0.7786(11) 0.4310(6) 0.049(3) Uani 1 1 d . U
H9C1 H -0.0965 0.7766 0.4631 0.059 Uiso 1 1 calc R U
H9C2 H -0.1309 0.7313 0.4218 0.059 Uiso 1 1 calc R U
C10C C -0.0876(7) 0.9466(11) 0.4401(6) 0.043(3) Uani 1 1 d . U
As1 As -0.16235(6) 0.36809(10) 0.29480(5) 0.0328(5) Uani 1 1 d D U
C111 C -0.2299(5) 0.3009(8) 0.3068(4) 0.030(3) Uani 1 1 d D U
C112 C -0.2321(5) 0.2424(9) 0.3425(5) 0.035(3) Uani 1 1 d D U
H112 H -0.1991 0.2345 0.3619 0.042 Uiso 1 1 calc R U
C113 C -0.2832(5) 0.1960(9) 0.3493(5) 0.043(3) Uani 1 1 d D U
H113 H -0.2848 0.1550 0.3733 0.051 Uiso 1 1 calc R U
C114 C -0.3311(5) 0.2076(10) 0.3226(5) 0.044(4) Uani 1 1 d D U
H114 H -0.3660 0.1759 0.3284 0.053 Uiso 1 1 calc R U
C115 C -0.3295(5) 0.2649(9) 0.2872(5) 0.042(3) Uani 1 1 d D U
H115 H -0.3631 0.2722 0.2683 0.050 Uiso 1 1 calc R U
C116 C -0.2791(5) 0.3119(9) 0.2789(5) 0.036(3) Uani 1 1 d D U
H116 H -0.2779 0.3515 0.2543 0.043 Uiso 1 1 calc R U
C121 C -0.0962(5) 0.3036(8) 0.3170(5) 0.033(3) Uani 1 1 d D U
C122 C -0.0486(5) 0.3520(9) 0.3353(5) 0.034(3) Uani 1 1 d D U
H122 H -0.0512 0.4165 0.3398 0.041 Uiso 1 1 calc R U
C123 C 0.0021(5) 0.3054(9) 0.3466(5) 0.039(3) Uani 1 1 d D U
H123 H 0.0352 0.3387 0.3575 0.047 Uiso 1 1 calc R U
C124 C 0.0054(6) 0.2122(9) 0.3424(5) 0.044(4) Uani 1 1 d D U
H124 H 0.0401 0.1809 0.3516 0.053 Uiso 1 1 calc R U
C125 C -0.0409(5) 0.1633(10) 0.3251(5) 0.043(3) Uani 1 1 d D U
H125 H -0.0379 0.0986 0.3214 0.052 Uiso 1 1 calc R U
C126 C -0.0926(5) 0.2086(8) 0.3129(5) 0.033(3) Uani 1 1 d D U
H126 H -0.1252 0.1745 0.3017 0.040 Uiso 1 1 calc R U
C131 C -0.1685(5) 0.4889(7) 0.3175(4) 0.031(3) Uani 1 1 d D U
C132 C -0.1298(5) 0.5592(8) 0.3063(5) 0.036(3) Uani 1 1 d D U
H132 H -0.0976 0.5456 0.2892 0.043 Uiso 1 1 calc R U
C133 C -0.1391(6) 0.6480(9) 0.3203(5) 0.046(3) Uani 1 1 d D U
H133 H -0.1138 0.6963 0.3125 0.055 Uiso 1 1 calc R U
C134 C -0.1862(6) 0.6660(9) 0.3459(5) 0.046(3) Uani 1 1 d D U
H134 H -0.1925 0.7271 0.3557 0.055 Uiso 1 1 calc R U
C135 C -0.2232(6) 0.5979(8) 0.3572(5) 0.041(3) Uani 1 1 d D U
H135 H -0.2555 0.6116 0.3743 0.049 Uiso 1 1 calc R U
C136 C -0.2135(5) 0.5077(8) 0.3436(4) 0.032(3) Uani 1 1 d D U
H136 H -0.2382 0.4595 0.3525 0.038 Uiso 1 1 calc R U
C141 C -0.1594(5) 0.3716(8) 0.2345(4) 0.030(2) Uani 1 1 d D U
C142 C -0.1601(6) 0.2906(9) 0.2110(5) 0.046(3) Uani 1 1 d D U
H142 H -0.1601 0.2340 0.2265 0.056 Uiso 1 1 calc R U
C143 C -0.1609(7) 0.2877(10) 0.1658(5) 0.051(4) Uani 1 1 d D U
H143 H -0.1628 0.2304 0.1510 0.061 Uiso 1 1 calc R U
C144 C -0.1589(7) 0.3689(10) 0.1428(5) 0.056(4) Uani 1 1 d D U
H144 H -0.1595 0.3686 0.1119 0.067 Uiso 1 1 calc R U
C145 C -0.1561(7) 0.4488(10) 0.1651(5) 0.055(4) Uani 1 1 d D U
H145 H -0.1547 0.5051 0.1494 0.066 Uiso 1 1 calc R U
C146 C -0.1552(6) 0.4514(9) 0.2099(5) 0.044(3) Uani 1 1 d D U
H146 H -0.1516 0.5091 0.2243 0.053 Uiso 1 1 calc R U
As2 As -0.17045(6) 0.67442(11) 0.77760(6) 0.0440(5) Uani 1 1 d D U
C211 C -0.1878(5) 0.6672(9) 0.7180(4) 0.040(3) Uani 1 1 d D U
C212 C -0.1506(6) 0.6253(11) 0.6899(5) 0.053(3) Uani 1 1 d D U
H212 H -0.1148 0.6009 0.7015 0.063 Uiso 1 1 calc R U
C213 C -0.1634(6) 0.6177(12) 0.6462(5) 0.058(4) Uani 1 1 d D U
H213 H -0.1369 0.5873 0.6282 0.070 Uiso 1 1 calc R U
C214 C -0.2136(7) 0.6530(12) 0.6282(5) 0.068(4) Uani 1 1 d D U
H214 H -0.2208 0.6521 0.5975 0.081 Uiso 1 1 calc R U
C215 C -0.2536(7) 0.6900(12) 0.6548(5) 0.064(4) Uani 1 1 d D U
H215 H -0.2897 0.7122 0.6425 0.076 Uiso 1 1 calc R U
C216 C -0.2422(6) 0.6954(11) 0.6991(5) 0.053(4) Uani 1 1 d D U
H216 H -0.2712 0.7183 0.7173 0.064 Uiso 1 1 calc R U
C221 C -0.1651(6) 0.5578(8) 0.8053(5) 0.054(3) Uani 1 1 d D U
C222 C -0.1454(6) 0.4808(9) 0.7833(6) 0.059(4) Uani 1 1 d D U
H222 H -0.1371 0.4843 0.7534 0.071 Uiso 1 1 calc R U
C223 C -0.1380(7) 0.3986(10) 0.8063(7) 0.074(4) Uani 1 1 d D U
H223 H -0.1264 0.3446 0.7916 0.089 Uiso 1 1 calc R U
C224 C -0.1472(8) 0.3954(12) 0.8499(7) 0.089(5) Uani 1 1 d D U
H224 H -0.1387 0.3402 0.8656 0.107 Uiso 1 1 calc R U
C225 C -0.1680(8) 0.4688(12) 0.8714(6) 0.091(5) Uani 1 1 d D U
H225 H -0.1773 0.4635 0.9011 0.109 Uiso 1 1 calc R U
C226 C -0.1756(7) 0.5528(11) 0.8492(5) 0.069(4) Uani 1 1 d D U
H226 H -0.1878 0.6059 0.8643 0.082 Uiso 1 1 calc R U
C231 C -0.0962(5) 0.7294(9) 0.7846(5) 0.043(3) Uani 1 1 d D U
C232 C -0.0528(5) 0.6870(9) 0.8108(5) 0.049(4) Uani 1 1 d D U
H232 H -0.0614 0.6316 0.8256 0.058 Uiso 1 1 calc R U
C233 C 0.0026(6) 0.7239(10) 0.8157(6) 0.055(4) Uani 1 1 d D U
H233 H 0.0328 0.6935 0.8323 0.066 Uiso 1 1 calc R U
C234 C 0.0122(6) 0.8078(9) 0.7950(6) 0.052(4) Uani 1 1 d D U
H234 H 0.0496 0.8353 0.7984 0.062 Uiso 1 1 calc R U
C235 C -0.0297(6) 0.8515(10) 0.7704(6) 0.052(4) Uani 1 1 d D U
H235 H -0.0219 0.9093 0.7574 0.063 Uiso 1 1 calc R U
C236 C -0.0843(6) 0.8112(9) 0.7645(5) 0.049(4) Uani 1 1 d D U
H236 H -0.1135 0.8403 0.7464 0.058 Uiso 1 1 calc R U
C241 C -0.2277(5) 0.7447(9) 0.8043(5) 0.043(3) Uani 1 1 d D U
C242 C -0.2842(5) 0.7131(9) 0.8050(5) 0.046(4) Uani 1 1 d D U
H242 H -0.2933 0.6531 0.7943 0.055 Uiso 1 1 calc R U
C243 C -0.3283(6) 0.7677(9) 0.8211(5) 0.047(4) Uani 1 1 d D U
H243 H -0.3673 0.7461 0.8208 0.056 Uiso 1 1 calc R U
C244 C -0.3140(6) 0.8537(9) 0.8372(5) 0.048(4) Uani 1 1 d D U
H244 H -0.3438 0.8917 0.8479 0.058 Uiso 1 1 calc R U
C245 C -0.2582(6) 0.8856(10) 0.8384(5) 0.049(4) Uani 1 1 d D U
H245 H -0.2487 0.9441 0.8506 0.058 Uiso 1 1 calc R U
C246 C -0.2163(6) 0.8317(9) 0.8215(5) 0.048(3) Uani 1 1 d D U
H246 H -0.1777 0.8546 0.8215 0.058 Uiso 1 1 calc R U
As3 As -0.29955(7) 0.38026(13) 0.51026(6) 0.0532(6) Uani 1 1 d D U
C311 C -0.2385(5) 0.4671(9) 0.5095(5) 0.054(3) Uani 1 1 d D U
C312 C -0.2439(7) 0.5506(11) 0.4870(6) 0.070(4) Uani 1 1 d D U
H312 H -0.2781 0.5625 0.4695 0.084 Uiso 1 1 calc R U
C313 C -0.2005(7) 0.6159(12) 0.4899(6) 0.076(4) Uani 1 1 d D U
H313 H -0.2050 0.6722 0.4744 0.091 Uiso 1 1 calc R U
C314 C -0.1517(7) 0.5996(12) 0.5147(6) 0.069(4) Uani 1 1 d D U
H314 H -0.1217 0.6446 0.5162 0.082 Uiso 1 1 calc R U
C315 C -0.1444(7) 0.5197(11) 0.5379(6) 0.064(4) Uani 1 1 d D U
H315 H -0.1097 0.5094 0.5553 0.077 Uiso 1 1 calc R U
C316 C -0.1879(6) 0.4541(11) 0.5358(5) 0.060(4) Uani 1 1 d D U
H316 H -0.1834 0.3992 0.5524 0.073 Uiso 1 1 calc R U
C321 C -0.3455(6) 0.4060(10) 0.5579(5) 0.059(3) Uani 1 1 d D U
C322 C -0.3452(7) 0.4964(11) 0.5736(5) 0.065(4) Uani 1 1 d D U
H322 H -0.3210 0.5414 0.5612 0.077 Uiso 1 1 calc R U
C323 C -0.3806(7) 0.5199(12) 0.6073(6) 0.075(4) Uani 1 1 d D U
H323 H -0.3794 0.5805 0.6189 0.090 Uiso 1 1 calc R U
C324 C -0.4170(8) 0.4556(13) 0.6239(6) 0.084(5) Uani 1 1 d D U
H324 H -0.4417 0.4727 0.6464 0.100 Uiso 1 1 calc R U
C325 C -0.4185(8) 0.3680(13) 0.6085(6) 0.084(5) Uani 1 1 d D U
H325 H -0.4435 0.3239 0.6207 0.101 Uiso 1 1 calc R U
C326 C -0.3827(7) 0.3423(12) 0.5743(6) 0.074(4) Uani 1 1 d D U
H326 H -0.3845 0.2816 0.5628 0.089 Uiso 1 1 calc R U
C331 C -0.2655(7) 0.2605(9) 0.5163(5) 0.059(3) Uani 1 1 d D U
C332 C -0.2553(7) 0.2215(10) 0.5576(5) 0.063(4) Uani 1 1 d D U
H332 H -0.2674 0.2527 0.5828 0.076 Uiso 1 1 calc R U
C333 C -0.2272(7) 0.1369(11) 0.5616(6) 0.071(4) Uani 1 1 d D U
H333 H -0.2206 0.1089 0.5893 0.085 Uiso 1 1 calc R U
C334 C -0.2091(8) 0.0943(11) 0.5242(6) 0.073(4) Uani 1 1 d D U
H334 H -0.1883 0.0380 0.5267 0.087 Uiso 1 1 calc R U
C335 C -0.2206(8) 0.1313(11) 0.4838(6) 0.073(4) Uani 1 1 d D U
H335 H -0.2091 0.0994 0.4586 0.087 Uiso 1 1 calc R U
C336 C -0.2492(7) 0.2161(10) 0.4792(5) 0.066(4) Uani 1 1 d D U
H336 H -0.2572 0.2424 0.4512 0.079 Uiso 1 1 calc R U
C341 C -0.3461(6) 0.3884(12) 0.4590(4) 0.060(3) Uani 1 1 d D U
C342 C -0.4060(6) 0.3873(16) 0.4604(5) 0.087(4) Uani 1 1 d D U
H342 H -0.4232 0.3847 0.4879 0.104 Uiso 1 1 calc R U
C343 C -0.4419(7) 0.3899(17) 0.4228(5) 0.099(5) Uani 1 1 d D U
H343 H -0.4829 0.3853 0.4245 0.119 Uiso 1 1 calc R U
C344 C -0.4174(7) 0.3994(15) 0.3827(6) 0.086(5) Uani 1 1 d D U
H344 H -0.4410 0.4016 0.3565 0.103 Uiso 1 1 calc R U
C345 C -0.3586(7) 0.4056(12) 0.3820(5) 0.065(4) Uani 1 1 d D U
H345 H -0.3415 0.4138 0.3548 0.078 Uiso 1 1 calc R U
C346 C -0.3230(7) 0.4004(11) 0.4187(5) 0.055(4) Uani 1 1 d D U
H346 H -0.2820 0.4052 0.4165 0.066 Uiso 1 1 calc R U
O1S O -0.1824(5) 0.3643(8) 0.4215(5) 0.076(4) Uani 1 1 d . U
N1S N -0.0857(6) 0.3758(9) 0.4407(4) 0.053(3) Uani 1 1 d . U
C11S C -0.0776(8) 0.2764(11) 0.4437(6) 0.067(5) Uani 1 1 d . U
H11A H -0.0369 0.2629 0.4522 0.100 Uiso 1 1 calc R U
H11B H -0.1029 0.2512 0.4655 0.100 Uiso 1 1 calc R U
H11C H -0.0875 0.2484 0.4153 0.100 Uiso 1 1 calc R U
C12S C -0.0364(7) 0.4355(12) 0.4464(6) 0.069(5) Uani 1 1 d . U
H12A H -0.0018 0.3990 0.4545 0.103 Uiso 1 1 calc R U
H12B H -0.0304 0.4681 0.4190 0.103 Uiso 1 1 calc R U
H12C H -0.0434 0.4802 0.4694 0.103 Uiso 1 1 calc R U
C13S C -0.1388(8) 0.4107(13) 0.4294(6) 0.061(4) Uani 1 1 d . U
H13S H -0.1425 0.4758 0.4274 0.073 Uiso 1 1 calc R U
O4S O 0.0619(7) 0.7993(8) 0.1520(4) 0.093(5) Uani 1 1 d . .

loop_
_atom_site_aniso_label
_atom_site_aniso_U_11
_atom_site_aniso_U_22
_atom_site_aniso_U_33
_atom_site_aniso_U_23
_atom_site_aniso_U_13
_atom_site_aniso_U_12
Fe1 0.0212(12) 0.0272(13) 0.0561(16) -0.0004(12) 0.0013(11) 0.0026(10)
O1A 0.022(5) 0.021(4) 0.066(6) -0.001(4) 0.001(5) 0.003(4)
O2A 0.027(5) 0.029(5) 0.075(6) -0.012(4) -0.008(5) 0.007(4)
O3A 0.036(6) 0.031(6) 0.093(8) 0.015(6) 0.007(6) 0.007(5)
O4A 0.036(6) 0.034(5) 0.067(7) -0.001(5) 0.006(5) 0.002(4)
O5A 0.072(8) 0.069(9) 0.075(9) 0.038(7) 0.020(7) 0.006(7)
N1A 0.043(6) 0.025(5) 0.059(6) 0.007(6) 0.004(6) 0.006(6)
C1A 0.015(6) 0.024(5) 0.064(7) -0.006(5) 0.006(6) 0.009(5)
C2A 0.026(6) 0.027(5) 0.068(7) -0.005(5) -0.004(6) 0.001(6)
C3A 0.020(7) 0.033(6) 0.065(8) -0.006(6) -0.001(6) 0.004(6)
C4A 0.028(7) 0.025(6) 0.078(8) -0.013(7) 0.008(7) 0.003(6)
C5A 0.028(7) 0.020(6) 0.075(8) 0.000(6) 0.009(7) 0.001(6)
C6A 0.012(6) 0.022(5) 0.066(6) -0.002(5) 0.004(6) -0.003(5)
C7A 0.027(7) 0.030(6) 0.067(7) 0.004(5) 0.011(7) 0.005(6)
C8A 0.039(6) 0.029(6) 0.062(6) 0.010(6) -0.001(6) 0.004(5)
C9A 0.037(7) 0.035(6) 0.074(9) -0.002(7) -0.003(7) 0.004(6)
C10A 0.043(6) 0.037(8) 0.059(8) 0.014(6) 0.007(6) -0.003(6)
O1B 0.025(5) 0.022(5) 0.059(6) 0.004(4) 0.002(4) -0.002(4)
O2B 0.023(4) 0.034(6) 0.059(6) -0.003(5) 0.002(4) 0.005(4)
O3B 0.051(7) 0.057(8) 0.075(8) 0.004(6) -0.024(6) -0.010(6)
O4B 0.036(5) 0.038(6) 0.060(7) -0.001(5) 0.000(5) 0.005(4)
O5B 0.065(8) 0.058(7) 0.058(8) 0.003(6) 0.006(6) 0.007(6)
N1B 0.040(6) 0.031(6) 0.055(7) -0.004(6) -0.010(5) 0.005(5)
C1B 0.030(6) 0.017(6) 0.055(6) 0.012(6) 0.001(5) -0.004(5)
C2B 0.031(6) 0.022(7) 0.058(7) 0.010(6) 0.000(5) -0.002(5)
C3B 0.027(6) 0.026(7) 0.065(8) 0.006(7) 0.005(6) 0.016(6)
C4B 0.027(7) 0.043(8) 0.073(8) 0.016(8) -0.007(6) 0.003(6)
C5B 0.035(6) 0.032(8) 0.072(8) 0.013(7) -0.009(6) -0.005(6)
C6B 0.036(6) 0.018(6) 0.062(6) 0.006(6) -0.006(5) -0.003(5)
C7B 0.039(7) 0.024(7) 0.060(6) 0.005(7) -0.015(5) 0.006(6)
C8B 0.037(6) 0.036(6) 0.055(7) -0.007(6) -0.010(6) 0.005(6)
C9B 0.037(7) 0.042(7) 0.055(8) -0.006(7) -0.007(6) 0.004(5)
C10B 0.042(8) 0.042(6) 0.058(8) -0.003(6) -0.001(6) 0.005(6)
O1C 0.011(4) 0.028(5) 0.069(6) 0.000(5) -0.002(4) -0.002(4)
O2C 0.019(4) 0.026(5) 0.071(6) 0.000(4) 0.001(4) 0.000(4)
O3C 0.041(7) 0.067(8) 0.073(8) -0.018(7) 0.008(6) 0.026(6)
O4C 0.035(5) 0.045(6) 0.058(7) 0.008(5) 0.005(5) 0.003(4)
O5C 0.066(8) 0.078(9) 0.060(7) -0.019(7) 0.009(6) -0.011(7)
N1C 0.027(6) 0.036(6) 0.054(6) -0.011(5) 0.000(5) 0.009(5)
C1C 0.015(5) 0.026(6) 0.053(6) -0.008(6) -0.012(5) -0.004(5)
C2C 0.016(5) 0.022(6) 0.061(7) -0.007(6) -0.012(5) -0.004(5)
C3C 0.024(6) 0.015(7) 0.066(8) 0.001(6) -0.006(6) -0.007(5)
C4C 0.022(6) 0.018(7) 0.070(8) -0.002(7) -0.005(6) 0.002(6)
C5C 0.021(6) 0.027(7) 0.065(8) -0.011(6) -0.006(6) 0.007(5)
C6C 0.032(6) 0.031(7) 0.057(6) -0.010(6) -0.010(5) 0.008(5)
C7C 0.019(7) 0.031(7) 0.057(7) -0.011(6) 0.000(6) -0.001(5)
C8C 0.032(6) 0.043(6) 0.054(6) -0.009(6) 0.005(6) 0.007(5)
C9C 0.037(7) 0.047(6) 0.063(8) 0.003(7) 0.006(7) 0.002(6)
C10C 0.036(7) 0.046(7) 0.049(7) -0.008(7) 0.002(6) 0.011(6)
As1 0.0172(8) 0.0232(9) 0.0579(12) 0.0017(8) -0.0001(7) 0.0021(7)
C111 0.014(5) 0.019(6) 0.057(7) -0.001(5) 0.001(5) 0.002(5)
C112 0.019(6) 0.024(7) 0.061(8) 0.000(6) 0.002(6) 0.000(5)
C113 0.020(6) 0.034(8) 0.074(9) 0.009(7) 0.009(6) -0.004(6)
C114 0.014(6) 0.033(8) 0.086(10) -0.001(6) 0.010(6) -0.005(6)
C115 0.014(6) 0.035(8) 0.076(9) -0.005(6) -0.004(6) 0.004(6)
C116 0.014(5) 0.024(7) 0.068(8) -0.005(6) 0.000(6) 0.001(5)
C121 0.010(5) 0.029(5) 0.059(7) 0.000(6) 0.003(5) -0.001(4)
C122 0.013(6) 0.028(6) 0.062(8) 0.005(7) -0.001(6) -0.001(5)
C123 0.009(6) 0.040(6) 0.068(9) 0.003(7) -0.001(6) 0.008(5)
C124 0.019(6) 0.042(7) 0.071(9) 0.003(8) -0.001(6) 0.018(6)
C125 0.032(7) 0.036(7) 0.062(9) 0.003(7) 0.005(7) 0.011(5)
C126 0.014(6) 0.031(6) 0.055(8) -0.003(7) 0.008(6) 0.000(5)
C131 0.017(6) 0.024(5) 0.051(7) 0.005(5) -0.001(5) 0.005(4)
C132 0.014(6) 0.031(6) 0.064(9) 0.002(6) 0.003(6) -0.001(5)
C133 0.029(7) 0.032(6) 0.076(9) 0.003(7) 0.003(6) -0.007(6)
C134 0.038(8) 0.030(7) 0.071(9) -0.006(7) 0.000(6) -0.002(6)
C135 0.034(7) 0.031(7) 0.057(9) 0.002(6) 0.004(6) 0.001(6)
C136 0.019(6) 0.025(6) 0.050(8) 0.003(6) 0.003(5) -0.001(5)
C141 0.012(6) 0.010(5) 0.070(5) -0.004(4) 0.004(5) 0.008(5)
C142 0.046(8) 0.029(6) 0.065(7) -0.004(6) 0.008(8) -0.005(7)
C143 0.051(8) 0.039(7) 0.062(8) -0.010(7) 0.000(8) -0.006(7)
C144 0.062(8) 0.046(7) 0.060(8) -0.009(6) 0.005(8) 0.007(8)
C145 0.071(9) 0.037(7) 0.057(7) -0.003(6) 0.008(8) 0.013(8)
C146 0.051(8) 0.027(6) 0.055(6) -0.005(6) 0.008(8) 0.011(7)
As2 0.0190(9) 0.0310(10) 0.0825(14) -0.0021(9) 0.0088(8) 0.0010(7)
C211 0.023(6) 0.016(6) 0.082(5) 0.001(5) 0.019(5) 0.006(5)
C212 0.030(7) 0.050(8) 0.079(7) -0.004(8) 0.016(6) 0.001(6)
C213 0.037(7) 0.066(9) 0.073(8) 0.000(9) 0.021(7) 0.005(7)
C214 0.051(8) 0.076(10) 0.078(9) 0.001(8) 0.010(7) 0.013(8)
C215 0.048(8) 0.066(9) 0.078(8) 0.019(9) 0.012(7) 0.022(7)
C216 0.041(7) 0.045(8) 0.075(7) 0.018(8) 0.024(6) 0.020(6)
C221 0.026(7) 0.031(5) 0.105(8) 0.004(6) -0.003(7) -0.008(5)
C222 0.009(7) 0.030(6) 0.139(10) 0.007(7) 0.006(7) -0.007(6)
C223 0.025(7) 0.035(7) 0.163(12) 0.012(9) -0.010(10) -0.001(7)
C224 0.058(9) 0.053(8) 0.155(12) 0.031(9) -0.022(10) -0.006(8)
C225 0.077(10) 0.066(9) 0.127(10) 0.026(8) -0.019(9) -0.010(9)
C226 0.049(9) 0.051(8) 0.104(9) 0.010(7) -0.017(9) -0.013(7)
C231 0.023(5) 0.026(6) 0.082(8) -0.004(6) 0.013(5) -0.003(5)
C232 0.024(6) 0.029(7) 0.094(10) 0.006(7) 0.010(6) -0.007(5)
C233 0.024(6) 0.037(7) 0.103(10) 0.010(7) 0.000(7) -0.004(6)
C234 0.027(7) 0.027(7) 0.102(10) -0.002(7) 0.011(7) -0.004(6)
C235 0.031(7) 0.031(8) 0.095(10) 0.005(7) 0.010(7) -0.006(5)
C236 0.034(6) 0.031(7) 0.082(9) 0.002(7) 0.013(7) -0.009(6)
C241 0.020(5) 0.037(6) 0.074(7) -0.002(6) 0.014(6) 0.004(5)
C242 0.028(6) 0.035(7) 0.077(9) -0.013(7) 0.016(7) -0.001(5)
C243 0.024(6) 0.046(7) 0.072(9) -0.011(7) 0.018(7) -0.007(6)
C244 0.039(6) 0.038(7) 0.069(9) -0.012(7) 0.010(7) -0.001(6)
C245 0.040(7) 0.031(7) 0.076(9) -0.006(7) 0.009(7) -0.007(6)
C246 0.033(7) 0.037(7) 0.074(9) 0.002(7) 0.011(7) -0.008(5)
As3 0.0416(11) 0.0568(12) 0.0618(13) 0.0054(11) 0.0078(9) 0.0051(9)
C311 0.041(6) 0.057(6) 0.065(8) 0.003(6) 0.007(5) 0.004(5)
C312 0.059(8) 0.073(8) 0.078(10) 0.017(8) -0.001(8) -0.005(6)
C313 0.065(9) 0.077(9) 0.084(10) 0.025(9) 0.000(8) -0.010(7)
C314 0.055(8) 0.070(9) 0.081(11) 0.010(8) 0.004(7) -0.009(8)
C315 0.050(8) 0.067(9) 0.075(10) 0.001(8) 0.005(7) 0.000(7)
C316 0.048(7) 0.063(8) 0.070(10) 0.005(8) 0.000(7) -0.002(6)
C321 0.035(7) 0.078(8) 0.065(7) 0.010(7) 0.004(5) 0.009(6)
C322 0.034(8) 0.083(8) 0.076(9) 0.004(7) 0.006(6) 0.020(7)
C323 0.060(10) 0.091(10) 0.074(10) 0.006(8) 0.010(7) 0.021(8)
C324 0.068(10) 0.105(11) 0.079(10) 0.017(9) 0.019(8) 0.023(9)
C325 0.071(9) 0.100(10) 0.084(11) 0.022(9) 0.028(7) 0.010(9)
C326 0.049(9) 0.093(9) 0.082(10) 0.016(8) 0.017(7) 0.008(7)
C331 0.043(7) 0.056(6) 0.079(8) 0.003(6) 0.014(7) 0.001(5)
C332 0.050(9) 0.053(8) 0.088(9) 0.008(7) 0.004(8) 0.004(7)
C333 0.055(9) 0.053(8) 0.104(10) 0.011(8) 0.007(8) 0.001(7)
C334 0.059(9) 0.046(9) 0.113(11) 0.002(8) 0.002(9) 0.001(7)
C335 0.068(9) 0.048(8) 0.104(10) -0.004(8) 0.010(9) -0.003(7)
C336 0.059(9) 0.054(8) 0.087(9) 0.001(7) 0.014(8) 0.001(7)
C341 0.050(6) 0.070(8) 0.061(6) 0.002(7) 0.012(5) -0.005(7)
C342 0.053(7) 0.149(11) 0.059(8) 0.021(10) 0.010(6) -0.001(10)
C343 0.060(8) 0.176(12) 0.062(9) 0.020(11) 0.004(6) 0.008(10)
C344 0.058(8) 0.139(12) 0.060(8) 0.009(10) 0.008(7) 0.004(10)
C345 0.058(8) 0.071(9) 0.066(8) -0.001(9) 0.008(7) -0.005(9)
C346 0.054(8) 0.049(8) 0.063(7) -0.006(8) 0.015(6) -0.008(7)
O1S 0.047(7) 0.056(8) 0.123(11) -0.002(8) -0.006(7) 0.001(6)
N1S 0.049(6) 0.046(7) 0.063(8) 0.005(7) -0.001(7) -0.002(6)
C11S 0.082(13) 0.044(7) 0.075(13) 0.011(10) 0.012(11) 0.000(8)
C12S 0.064(9) 0.058(10) 0.081(14) 0.005(10) -0.020(11) -0.013(8)
C13S 0.051(7) 0.050(9) 0.081(11) 0.001(9) 0.002(9) -0.002(6)
O4S 0.147(13) 0.053(9) 0.081(11) 0.001(7) 0.037(9) 0.008(8)

loop_
_atom_type_symbol
_atom_type_description
_atom_type_scat_dispersion_real
_atom_type_scat_dispersion_imag
_atom_type_scat_source
C C 0.0033 0.0016 'International Tables Vol C Tables 4.2.6.8 and 6.1.1.4'
H H 0.0000 0.0000 'International Tables Vol C Tables 4.2.6.8 and 6.1.1.4'
N N 0.0061 0.0033 'International Tables Vol C Tables 4.2.6.8 and 6.1.1.4'
O O 0.0106 0.0060 'International Tables Vol C Tables 4.2.6.8 and 6.1.1.4'
Fe Fe 0.3463 0.8444 'International Tables Vol C Tables 4.2.6.8 and 6.1.1.4'
As As 0.0499 2.0058 'International Tables Vol C Tables 4.2.6.8 and 6.1.1.4'

loop_
_geom_angle_atom_site_label_1
_geom_angle_atom_site_label_2
_geom_angle_atom_site_label_3
_geom_angle
O2C Fe1 O2B 94.2(4)
O2C Fe1 O2A 92.6(4)
O2B Fe1 O2A 90.1(4)
O2C Fe1 O1A 160.7(4)
O2B Fe1 O1A 103.4(4)
O2A Fe1 O1A 79.7(4)
O2C Fe1 O1B 106.2(4)
O2B Fe1 O1B 79.7(4)
O2A Fe1 O1B 159.1(4)
O1A Fe1 O1B 85.0(4)
O2C Fe1 O1C 79.7(4)
O2B Fe1 O1C 161.8(4)
O2A Fe1 O1C 107.2(4)
O1A Fe1 O1C 85.6(4)
O1B Fe1 O1C 85.5(4)
C1A O1A Fe1 113.2(9)
C2A O2A Fe1 113.7(10)
C10B O4A C9A 114.0(13)
C7A N1A C8A 123.0(14)
C7A N1A H1A 118.5
C8A N1A H1A 118.5
O1A C1A C6A 123.2(14)
O1A C1A C2A 116.0(13)
C6A C1A C2A 120.7(14)
O2A C2A C3A 123.3(15)
O2A C2A C1A 117.0(14)
C3A C2A C1A 119.6(15)
C4A C3A C2A 118.8(16)
C4A C3A H3A 120.6
C2A C3A H3A 120.6
C5A C4A C3A 123.0(15)
C5A C4A H4A 118.5
C3A C4A H4A 118.5
C4A C5A C6A 118.3(15)
C4A C5A H5A 120.8
C6A C5A H5A 120.8
C1A C6A C5A 119.4(15)
C1A C6A C7A 122.3(14)
C5A C6A C7A 117.7(14)
O3A C7A N1A 119.7(16)
O3A C7A C6A 123.0(15)
N1A C7A C6A 117.3(14)
N1A C8A C10A 114.3(13)
N1A C8A C9A 113.9(13)
C10A C8A C9A 112.6(14)
N1A C8A H8A 104.9
C10A C8A H8A 104.9
C9A C8A H8A 104.9
O4A C9A C8A 111.2(12)
O4A C9A H9A1 109.4
C8A C9A H9A1 109.4
O4A C9A H9A2 109.4
C8A C9A H9A2 109.4
H9A1 C9A H9A2 108.0
O5A C10A O4C 120.2(15)
O5A C10A C8A 127.3(16)
O4C C10A C8A 112.3(14)
C1B O1B Fe1 113.5(9)
C2B O2B Fe1 112.8(9)
C10C O4B C9B 116.2(13)
C7B N1B C8B 120.4(13)
C7B N1B H1B 119.8
C8B N1B H1B 119.8
O1B C1B C6B 122.6(15)
O1B C1B C2B 115.3(13)
C6B C1B C2B 122.0(14)
O2B C2B C3B 123.1(15)
O2B C2B C1B 117.0(13)
C3B C2B C1B 119.9(15)
C2B C3B C4B 119.5(16)
C2B C3B H3B 120.2
C4B C3B H3B 120.2
C5B C4B C3B 120.8(15)
C5B C4B H4B 119.6
C3B C4B H4B 119.6
C4B C5B C6B 119.9(15)
C4B C5B H5B 120.0
C6B C5B H5B 120.0
C1B C6B C5B 117.8(16)
C1B C6B C7B 125.8(14)
C5B C6B C7B 115.6(14)
O3B C7B N1B 123.3(17)
O3B C7B C6B 124.6(16)
N1B C7B C6B 112.1(14)
N1B C8B C9B 112.2(13)
N1B C8B C10B 111.3(13)
C9B C8B C10B 109.0(13)
N1B C8B H8B 108.1
C9B C8B H8B 108.1
C10B C8B H8B 108.1
O4B C9B C8B 107.5(12)
O4B C9B H9B1 110.2
C8B C9B H9B1 110.2
O4B C9B H9B2 110.2
C8B C9B H9B2 110.2
H9B1 C9B H9B2 108.5
O5B C10B O4A 125.6(16)
O5B C10B C8B 122.8(16)
O4A C10B C8B 111.6(15)
C1C O1C Fe1 114.9(9)
C2C O2C Fe1 115.5(9)
C10A O4C C9C 115.4(12)
C7C N1C C8C 116.8(12)
C7C N1C H1C 121.6
C8C N1C H1C 121.6
O1C C1C C6C 124.9(14)
O1C C1C C2C 112.5(12)
C6C C1C C2C 122.6(13)
O2C C2C C3C 124.3(14)
O2C C2C C1C 116.8(12)
C3C C2C C1C 118.8(14)
C2C C3C C4C 117.9(15)
C2C C3C H3C 121.1
C4C C3C H3C 121.1
C5C C4C C3C 122.0(14)
C5C C4C H4C 119.0
C3C C4C H4C 119.0
C4C C5C C6C 123.2(15)
C4C C5C H5C 118.4
C6C C5C H5C 118.4
C1C C6C C5C 115.2(15)
C1C C6C C7C 123.8(14)
C5C C6C C7C 120.1(14)
O3C C7C N1C 120.5(15)
O3C C7C C6C 123.4(15)
N1C C7C C6C 116.1(14)
N1C C8C C10C 115.5(14)
N1C C8C C9C 112.7(13)
C10C C8C C9C 108.9(13)
N1C C8C H8C 106.4
C10C C8C H8C 106.4
C9C C8C H8C 106.4
O4C C9C C8C 109.4(12)
O4C C9C H9C1 109.8
C8C C9C H9C1 109.8
O4C C9C H9C2 109.8
C8C C9C H9C2 109.8
H9C1 C9C H9C2 108.2
O5C C10C O4B 127.0(16)
O5C C10C C8C 122.6(16)
O4B C10C C8C 110.3(15)
C141 As1 C121 107.8(6)
C141 As1 C111 106.2(5)
C121 As1 C111 109.3(5)
C141 As1 C131 110.4(5)
C121 As1 C131 113.6(5)
C111 As1 C131 109.3(5)
C112 C111 C116 119.7(11)
C112 C111 As1 122.1(9)
C116 C111 As1 118.2(9)
C113 C112 C111 118.8(12)
C113 C112 H112 120.6
C111 C112 H112 120.6
C114 C113 C112 121.5(13)
C114 C113 H113 119.3
C112 C113 H113 119.3
C113 C114 C115 120.3(12)
C113 C114 H114 119.9
C115 C114 H114 119.9
C114 C115 C116 120.2(12)
C114 C115 H115 119.9
C116 C115 H115 119.9
C115 C116 C111 119.5(12)
C115 C116 H116 120.2
C111 C116 H116 120.2
C126 C121 C122 119.1(10)
C126 C121 As1 120.8(9)
C122 C121 As1 119.9(9)
C123 C122 C121 119.5(11)
C123 C122 H122 120.3
C121 C122 H122 120.3
C124 C123 C122 120.9(12)
C124 C123 H123 119.5
C122 C123 H123 119.5
C123 C124 C125 120.5(12)
C123 C124 H124 119.8
C125 C124 H124 119.8
C124 C125 C126 119.9(12)
C124 C125 H125 120.0
C126 C125 H125 120.0
C121 C126 C125 119.9(12)
C121 C126 H126 120.1
C125 C126 H126 120.1
C136 C131 C132 120.2(11)
C136 C131 As1 118.2(9)
C132 C131 As1 121.5(9)
C133 C132 C131 119.6(11)
C133 C132 H132 120.2
C131 C132 H132 120.2
C132 C133 C134 119.2(12)
C132 C133 H133 120.4
C134 C133 H133 120.4
C135 C134 C133 121.4(12)
C135 C134 H134 119.3
C133 C134 H134 119.3
C134 C135 C136 119.7(12)
C134 C135 H135 120.2
C136 C135 H135 120.2
C131 C136 C135 119.9(11)
C131 C136 H136 120.0
C135 C136 H136 120.0
C142 C141 C146 115.2(11)
C142 C141 As1 119.9(10)
C146 C141 As1 124.9(9)
C141 C142 C143 123.3(13)
C141 C142 H142 118.4
C143 C142 H142 118.4
C144 C143 C142 119.3(13)
C144 C143 H143 120.4
C142 C143 H143 120.4
C145 C144 C143 118.6(14)
C145 C144 H144 120.7
C143 C144 H144 120.7
C144 C145 C146 122.0(14)
C144 C145 H145 119.0
C146 C145 H145 119.0
C145 C146 C141 121.5(13)
C145 C146 H146 119.2
C141 C146 H146 119.2
C211 As2 C241 109.7(6)
C211 As2 C231 106.7(6)
C241 As2 C231 111.6(6)
C211 As2 C221 113.4(6)
C241 As2 C221 108.7(6)
C231 As2 C221 106.7(6)
C212 C211 C216 115.8(12)
C212 C211 As2 121.9(10)
C216 C211 As2 122.1(10)
C213 C212 C211 122.5(13)
C213 C212 H212 118.8
C211 C212 H212 118.8
C214 C213 C212 120.7(14)
C214 C213 H213 119.7
C212 C213 H213 119.7
C213 C214 C215 119.3(15)
C213 C214 H214 120.4
C215 C214 H214 120.4
C214 C215 C216 120.6(14)
C214 C215 H215 119.7
C216 C215 H215 119.7
C215 C216 C211 120.7(13)
C215 C216 H216 119.6
C211 C216 H216 119.6
C226 C221 C222 120.3(13)
C226 C221 As2 118.3(11)
C222 C221 As2 121.0(11)
C223 C222 C221 118.5(15)
C223 C222 H222 120.7
C221 C222 H222 120.7
C224 C223 C222 120.4(16)
C224 C223 H223 119.8
C222 C223 H223 119.8
C225 C224 C223 121.7(17)
C225 C224 H224 119.1
C223 C224 H224 119.1
C224 C225 C226 119.1(17)
C224 C225 H225 120.4
C226 C225 H225 120.4
C221 C226 C225 119.7(15)
C221 C226 H226 120.1
C225 C226 H226 120.1
C236 C231 C232 119.4(11)
C236 C231 As2 120.8(10)
C232 C231 As2 119.8(9)
C233 C232 C231 121.4(12)
C233 C232 H232 119.3
C231 C232 H232 119.3
C232 C233 C234 117.0(13)
C232 C233 H233 121.5
C234 C233 H233 121.5
C235 C234 C233 122.6(13)
C235 C234 H234 118.7
C233 C234 H234 118.7
C234 C235 C236 119.4(13)
C234 C235 H235 120.3
C236 C235 H235 120.3
C231 C236 C235 120.1(13)
C231 C236 H236 119.9
C235 C236 H236 119.9
C242 C241 C246 117.1(11)
C242 C241 As2 120.4(10)
C246 C241 As2 122.4(9)
C241 C242 C243 121.2(12)
C241 C242 H242 119.4
C243 C242 H242 119.4
C244 C243 C242 118.4(12)
C244 C243 H243 120.8
C242 C243 H243 120.8
C245 C244 C243 121.8(13)
C245 C244 H244 119.1
C243 C244 H244 119.1
C246 C245 C244 118.4(13)
C246 C245 H245 120.8
C244 C245 H245 120.8
C245 C246 C241 123.0(12)
C245 C246 H246 118.5
C241 C246 H246 118.5
C341 As3 C321 108.8(6)
C341 As3 C311 110.2(6)
C321 As3 C311 108.8(7)
C341 As3 C331 110.9(7)
C321 As3 C331 110.3(7)
C311 As3 C331 107.9(6)
C316 C311 C312 117.0(12)
C316 C311 As3 120.1(10)
C312 C311 As3 122.5(10)
C313 C312 C311 121.4(14)
C313 C312 H312 119.3
C311 C312 H312 119.3
C314 C313 C312 119.8(15)
C314 C313 H313 120.1
C312 C313 H313 120.1
C313 C314 C315 121.5(15)
C313 C314 H314 119.3
C315 C314 H314 119.3
C314 C315 C316 119.3(14)
C314 C315 H315 120.4
C316 C315 H315 120.4
C315 C316 C311 121.1(14)
C315 C316 H316 119.4
C311 C316 H316 119.4
C326 C321 C322 120.0(13)
C326 C321 As3 122.3(12)
C322 C321 As3 117.4(11)
C323 C322 C321 119.6(14)
C323 C322 H322 120.2
C321 C322 H322 120.2
C324 C323 C322 120.0(16)
C324 C323 H323 120.0
C322 C323 H323 120.0
C325 C324 C323 121.1(16)
C325 C324 H324 119.5
C323 C324 H324 119.5
C324 C325 C326 120.0(16)
C324 C325 H325 120.0
C326 C325 H325 120.0
C321 C326 C325 119.3(15)
C321 C326 H326 120.4
C325 C326 H326 120.4
C336 C331 C332 121.4(13)
C336 C331 As3 118.1(11)
C332 C331 As3 120.5(11)
C333 C332 C331 119.7(14)
C333 C332 H332 120.2
C331 C332 H332 120.2
C334 C333 C332 118.5(15)
C334 C333 H333 120.7
C332 C333 H333 120.7
C335 C334 C333 121.7(15)
C335 C334 H334 119.2
C333 C334 H334 119.2
C334 C335 C336 120.4(15)
C334 C335 H335 119.8
C336 C335 H335 119.8
C331 C336 C335 118.3(14)
C331 C336 H336 120.9
C335 C336 H336 120.9
C342 C341 C346 117.2(13)
C342 C341 As3 120.5(11)
C346 C341 As3 122.3(10)
C341 C342 C343 121.9(14)
C341 C342 H342 119.1
C343 C342 H342 119.1
C344 C343 C342 119.5(15)
C344 C343 H343 120.3
C342 C343 H343 120.3
C345 C344 C343 118.0(15)
C345 C344 H344 121.0
C343 C344 H344 121.0
C344 C345 C346 123.0(15)
C344 C345 H345 118.5
C346 C345 H345 118.5
C345 C346 C341 120.3(14)
C345 C346 H346 119.8
C341 C346 H346 119.8
C13S N1S C12S 120.3(15)
C13S N1S C11S 119.9(15)
C12S N1S C11S 119.6(14)
N1S C11S H11A 109.5
N1S C11S H11B 109.5
H11A C11S H11B 109.5
N1S C11S H11C 109.5
H11A C11S H11C 109.5
H11B C11S H11C 109.5
N1S C12S H12A 109.5
N1S C12S H12B 109.5
H12A C12S H12B 109.5
N1S C12S H12C 109.5
H12A C12S H12C 109.5
H12B C12S H12C 109.5
O1S C13S N1S 124.5(17)
O1S C13S H13S 117.8
N1S C13S H13S 117.8

loop_
_geom_bond_atom_site_label_1
_geom_bond_atom_site_label_2
_geom_bond_distance
Fe1 O2C 1.966(9)
Fe1 O2B 2.007(9)
Fe1 O2A 2.019(10)
Fe1 O1A 2.032(9)
Fe1 O1B 2.036(10)
Fe1 O1C 2.040(9)
O1A C1A 1.336(16)
O2A C2A 1.324(17)
O3A C7A 1.251(17)
O4A C10B 1.324(19)
O4A C9A 1.462(17)
O5A C10A 1.187(18)
N1A C7A 1.359(19)
N1A C8A 1.417(19)
N1A H1A 0.85(8)
C1A C6A 1.399(19)
C1A C2A 1.40(2)
C2A C3A 1.40(2)
C3A C4A 1.39(2)
C3A H3A 0.9500
C4A C5A 1.38(2)
C4A H4A 0.9500
C5A C6A 1.417(19)
C5A H5A 0.9500
C6A C7A 1.44(2)
C8A C10A 1.50(2)
C8A C9A 1.52(2)
C8A H8A 1.0000
C9A H9A1 0.9900
C9A H9A2 0.9900
C10A O4C 1.352(18)
O1B C1B 1.319(16)
O2B C2B 1.351(17)
O3B C7B 1.208(17)
O4B C10C 1.348(19)
O4B C9B 1.449(17)
O5B C10B 1.200(18)
N1B C7B 1.368(19)
N1B C8B 1.458(19)
N1B H1B 0.86(8)
C1B C6B 1.39(2)
C1B C2B 1.41(2)
C2B C3B 1.392(19)
C3B C4B 1.41(2)
C3B H3B 0.9500
C4B C5B 1.40(2)
C4B H4B 0.9500
C5B C6B 1.44(2)
C5B H5B 0.9500
C6B C7B 1.47(2)
C8B C9B 1.53(2)
C8B C10B 1.55(2)
C8B H8B 1.0000
C9B H9B1 0.9900
C9B H9B2 0.9900
O1C C1C 1.362(15)
O2C C2C 1.356(16)
O3C C7C 1.219(16)
O4C C9C 1.471(17)
O5C C10C 1.183(18)
N1C C7C 1.370(18)
N1C C8C 1.442(18)
N1C H1C 0.85(8)
C1C C6C 1.39(2)
C1C C2C 1.43(2)
C2C C3C 1.386(19)
C3C C4C 1.388(19)
C3C H3C 0.9500
C4C C5C 1.35(2)
C4C H4C 0.9500
C5C C6C 1.394(19)
C5C H5C 0.9500
C6C C7C 1.44(2)
C8C C10C 1.50(2)
C8C C9C 1.54(2)
C8C H8C 1.0000
C9C H9C1 0.9900
C9C H9C2 0.9900
As1 C141 1.857(11)
As1 C121 1.886(11)
As1 C111 1.886(11)
As1 C131 1.896(11)
C111 C112 1.392(14)
C111 C116 1.395(14)
C112 C113 1.379(14)
C112 H112 0.9500
C113 C114 1.354(15)
C113 H113 0.9500
C114 C115 1.371(15)
C114 H114 0.9500
C115 C116 1.380(15)
C115 H115 0.9500
C116 H116 0.9500
C121 C126 1.388(14)
C121 C122 1.396(14)
C122 C123 1.379(14)
C122 H122 0.9500
C123 C124 1.363(15)
C123 H123 0.9500
C124 C125 1.365(16)
C124 H124 0.9500
C125 C126 1.395(15)
C125 H125 0.9500
C126 H126 0.9500
C131 C136 1.368(14)
C131 C132 1.408(14)
C132 C133 1.379(15)
C132 H132 0.9500
C133 C134 1.393(15)
C133 H133 0.9500
C134 C135 1.362(15)
C134 H134 0.9500
C135 C136 1.395(14)
C135 H135 0.9500
C136 H136 0.9500
C141 C142 1.380(14)
C141 C146 1.390(15)
C142 C143 1.386(16)
C142 H142 0.9500
C143 C144 1.377(16)
C143 H143 0.9500
C144 C145 1.348(16)
C144 H144 0.9500
C145 C146 1.375(15)
C145 H145 0.9500
C146 H146 0.9500
As2 C211 1.859(12)
As2 C241 1.883(11)
As2 C231 1.890(11)
As2 C221 1.896(12)
C211 C212 1.385(15)
C211 C216 1.414(15)
C212 C213 1.364(16)
C212 H212 0.9500
C213 C214 1.356(16)
C213 H213 0.9500
C214 C215 1.371(16)
C214 H214 0.9500
C215 C216 1.377(16)
C215 H215 0.9500
C216 H216 0.9500
C221 C226 1.384(16)
C221 C222 1.393(16)
C222 C223 1.393(16)
C222 H222 0.9500
C223 C224 1.366(18)
C223 H223 0.9500
C224 C225 1.353(18)
C224 H224 0.9500
C225 C226 1.404(17)
C225 H225 0.9500
C226 H226 0.9500
C231 C236 1.374(15)
C231 C232 1.395(15)
C232 C233 1.384(15)
C232 H232 0.9500
C233 C234 1.396(16)
C233 H233 0.9500
C234 C235 1.354(16)
C234 H234 0.9500
C235 C236 1.390(15)
C235 H235 0.9500
C236 H236 0.9500
C241 C242 1.380(14)
C241 C246 1.390(15)
C242 C243 1.397(15)
C242 H242 0.9500
C243 C244 1.378(15)
C243 H243 0.9500
C244 C245 1.364(15)
C244 H244 0.9500
C245 C246 1.363(15)
C245 H245 0.9500
C246 H246 0.9500
As3 C341 1.864(12)
As3 C321 1.884(12)
As3 C311 1.888(12)
As3 C331 1.913(12)
C311 C316 1.397(15)
C311 C312 1.398(16)
C312 C313 1.376(16)
C312 H312 0.9500
C313 C314 1.348(16)
C313 H313 0.9500
C314 C315 1.368(16)
C314 H314 0.9500
C315 C316 1.382(16)
C315 H315 0.9500
C316 H316 0.9500
C321 C326 1.373(16)
C321 C322 1.397(16)
C322 C323 1.391(16)
C322 H322 0.9500
C323 C324 1.368(18)
C323 H323 0.9500
C324 C325 1.357(18)
C324 H324 0.9500
C325 C326 1.415(17)
C325 H325 0.9500
C326 H326 0.9500
C331 C336 1.378(16)
C331 C332 1.398(16)
C332 C333 1.391(16)
C332 H332 0.9500
C333 C334 1.386(17)
C333 H333 0.9500
C334 C335 1.366(17)
C334 H334 0.9500
C335 C336 1.400(16)
C335 H335 0.9500
C336 H336 0.9500
C341 C342 1.380(15)
C341 C346 1.384(15)
C342 C343 1.389(17)
C342 H342 0.9500
C343 C344 1.383(17)
C343 H343 0.9500
C344 C345 1.357(16)
C344 H344 0.9500
C345 C346 1.361(16)
C345 H345 0.9500
C346 H346 0.9500
O1S C13S 1.222(19)
N1S C13S 1.35(2)
N1S C12S 1.430(19)
N1S C11S 1.458(19)
C11S H11A 0.9800
C11S H11B 0.9800
C11S H11C 0.9800
C12S H12A 0.9800
C12S H12B 0.9800
C12S H12C 0.9800
C13S H13S 0.9500

loop_
_geom_hbond_atom_site_label_D
_geom_hbond_atom_site_label_H
_geom_hbond_atom_site_label_A
_geom_hbond_distance_DH
_geom_hbond_distance_HA
_geom_hbond_distance_DA
_geom_hbond_angle_DHA
N1A H1A O1A 0.85 1.87 2.571(16) 138.7
N1B H1B O1B 0.86 1.89 2.582(16) 137.2
N1C H1C O1C 0.85 2.01 2.639(16) 129.3

loop_
_geom_torsion_atom_site_label_1
_geom_torsion_atom_site_label_2
_geom_torsion_atom_site_label_3
_geom_torsion_atom_site_label_4
_geom_torsion
Fe1 O1A C1A C6A -176.0(10)
Fe1 O1A C1A C2A 6.3(15)
Fe1 O2A C2A C3A 178.7(11)
Fe1 O2A C2A C1A 1.9(16)
O1A C1A C2A O2A -5.5(19)
C6A C1A C2A O2A 176.7(12)
O1A C1A C2A C3A 177.5(12)
C6A C1A C2A C3A 0(2)
O2A C2A C3A C4A -179.0(13)
C1A C2A C3A C4A -2(2)
C2A C3A C4A C5A 4(2)
C3A C4A C5A C6A -3(2)
O1A C1A C6A C5A -176.5(12)
C2A C1A C6A C5A 1(2)
O1A C1A C6A C7A 12(2)
C2A C1A C6A C7A -170.0(13)
C4A C5A C6A C1A 1(2)
C4A C5A C6A C7A 172.1(13)
C8A N1A C7A O3A -9(2)
C8A N1A C7A C6A 172.5(13)
C1A C6A C7A O3A 180.0(13)
C5A C6A C7A O3A 9(2)
C1A C6A C7A N1A -2(2)
C5A C6A C7A N1A -173.3(12)
C7A N1A C8A C10A -99.6(16)
C7A N1A C8A C9A 129.1(14)
C10B O4A C9A C8A 93.8(16)
N1A C8A C9A O4A 59.0(17)
C10A C8A C9A O4A -73.2(18)
N1A C8A C10A O5A 142.7(18)
C9A C8A C10A O5A -85(2)
N1A C8A C10A O4C -40.4(19)
C9A C8A C10A O4C 91.6(17)
Fe1 O1B C1B C6B -170.4(10)
Fe1 O1B C1B C2B 13.5(14)
Fe1 O2B C2B C3B 176.3(11)
Fe1 O2B C2B C1B -3.2(15)
O1B C1B C2B O2B -7.0(18)
C6B C1B C2B O2B 176.9(12)
O1B C1B C2B C3B 173.5(12)
C6B C1B C2B C3B -3(2)
O2B C2B C3B C4B -176.8(12)
C1B C2B C3B C4B 3(2)
C2B C3B C4B C5B -1(2)
C3B C4B C5B C6B -2(2)
O1B C1B C6B C5B -175.5(12)
C2B C1B C6B C5B 0(2)
O1B C1B C6B C7B 15(2)
C2B C1B C6B C7B -169.1(13)
C4B C5B C6B C1B 2(2)
C4B C5B C6B C7B 172.3(13)
C8B N1B C7B O3B -11(2)
C8B N1B C7B C6B 170.8(12)
C1B C6B C7B O3B 171.0(15)
C5B C6B C7B O3B 1(2)
C1B C6B C7B N1B -11(2)
C5B C6B C7B N1B 179.5(12)
C7B N1B C8B C9B 138.4(13)
C7B N1B C8B C10B -99.2(15)
C10C O4B C9B C8B 123.0(14)
N1B C8B C9B O4B 68.5(16)
C10B C8B C9B O4B -55.2(17)
C9A O4A C10B O5B -7(2)
C9A O4A C10B C8B 171.8(12)
N1B C8B C10B O5B -163.0(15)
C9B C8B C10B O5B -39(2)
N1B C8B C10B O4A 18.3(18)
C9B C8B C10B O4A 142.6(13)
O5A C10A O4C C9C -3(2)
C8A C10A O4C C9C 180.0(13)
Fe1 O1C C1C C6C -172.1(11)
Fe1 O1C C1C C2C 9.4(13)
Fe1 O2C C2C C3C 179.8(10)
Fe1 O2C C2C C1C 2.4(14)
O1C C1C C2C O2C -7.8(16)
C6C C1C C2C O2C 173.6(12)
O1C C1C C2C C3C 174.7(11)
C6C C1C C2C C3C -4(2)
O2C C2C C3C C4C -175.5(12)
C1C C2C C3C C4C 1.7(19)
C2C C3C C4C C5C 3(2)
C3C C4C C5C C6C -6(2)
O1C C1C C6C C5C -177.3(12)
C2C C1C C6C C5C 1(2)
O1C C1C C6C C7C 13(2)
C2C C1C C6C C7C -168.3(13)
C4C C5C C6C C1C 4(2)
C4C C5C C6C C7C 173.7(14)
C8C N1C C7C O3C -14(2)
C8C N1C C7C C6C 168.3(12)
C1C C6C C7C O3C 167.5(14)
C5C C6C C7C O3C -1(2)
C1C C6C C7C N1C -14(2)
C5C C6C C7C N1C 176.7(13)
C7C N1C C8C C10C -78.1(16)
C7C N1C C8C C9C 155.9(12)
C10A O4C C9C C8C 156.2(13)
N1C C8C C9C O4C 55.8(16)
C10C C8C C9C O4C -73.7(16)
C9B O4B C10C O5C 8(2)
C9B O4B C10C C8C -168.1(12)
N1C C8C C10C O5C 156.6(15)
C9C C8C C10C O5C -75.5(19)
N1C C8C C10C O4B -26.7(18)
C9C C8C C10C O4B 101.2(15)
C141 As1 C111 C112 144.2(11)
C121 As1 C111 C112 28.1(13)
C131 As1 C111 C112 -96.7(12)
C141 As1 C111 C116 -36.6(12)
C121 As1 C111 C116 -152.6(11)
C131 As1 C111 C116 82.5(12)
C116 C111 C112 C113 0(2)
As1 C111 C112 C113 179.6(11)
C111 C112 C113 C114 -1(2)
C112 C113 C114 C115 1(2)
C113 C114 C115 C116 -1(2)
C114 C115 C116 C111 0(2)
C112 C111 C116 C115 0(2)
As1 C111 C116 C115 -178.9(11)
C141 As1 C121 C126 -74.0(13)
C111 As1 C121 C126 41.0(14)
C131 As1 C121 C126 163.3(11)
C141 As1 C121 C122 101.8(12)
C111 As1 C121 C122 -143.2(12)
C131 As1 C121 C122 -20.9(14)
C126 C121 C122 C123 4(2)
As1 C121 C122 C123 -172.3(11)
C121 C122 C123 C124 -4(2)
C122 C123 C124 C125 3(2)
C123 C124 C125 C126 -2(2)
C122 C121 C126 C125 -3(2)
As1 C121 C126 C125 173.0(11)
C124 C125 C126 C121 2(2)
C141 As1 C131 C136 125.5(11)
C121 As1 C131 C136 -113.3(11)
C111 As1 C131 C136 9.1(13)
C141 As1 C131 C132 -51.3(13)
C121 As1 C131 C132 70.0(13)
C111 As1 C131 C132 -167.7(11)
C136 C131 C132 C133 -3(2)
As1 C131 C132 C133 173.9(11)
C131 C132 C133 C134 1(2)
C132 C133 C134 C135 0(2)
C133 C134 C135 C136 1(2)
C132 C131 C136 C135 4(2)
As1 C131 C136 C135 -173.2(11)
C134 C135 C136 C131 -3(2)
C121 As1 C141 C142 61.3(12)
C111 As1 C141 C142 -55.8(12)
C131 As1 C141 C142 -174.2(10)
C121 As1 C141 C146 -117.5(12)
C111 As1 C141 C146 125.5(12)
C131 As1 C141 C146 7.1(13)
C146 C141 C142 C143 -4(2)
As1 C141 C142 C143 176.7(12)
C141 C142 C143 C144 2(2)
C142 C143 C144 C145 0(2)
C143 C144 C145 C146 0(3)
C144 C145 C146 C141 -3(3)
C142 C141 C146 C145 5(2)
As1 C141 C146 C145 -176.7(12)
C241 As2 C211 C212 175.2(12)
C231 As2 C211 C212 54.1(13)
C221 As2 C211 C212 -63.1(14)
C241 As2 C211 C216 -11.6(14)
C231 As2 C211 C216 -132.7(12)
C221 As2 C211 C216 110.1(12)
C216 C211 C212 C213 5(2)
As2 C211 C212 C213 178.5(13)
C211 C212 C213 C214 1(3)
C212 C213 C214 C215 -5(3)
C213 C214 C215 C216 3(3)
C214 C215 C216 C211 3(3)
C212 C211 C216 C215 -7(2)
As2 C211 C216 C215 179.4(13)
C211 As2 C221 C226 -154.7(12)
C241 As2 C221 C226 -32.3(14)
C231 As2 C221 C226 88.2(13)
C211 As2 C221 C222 31.9(14)
C241 As2 C221 C222 154.2(12)
C231 As2 C221 C222 -85.3(13)
C226 C221 C222 C223 2(2)
As2 C221 C222 C223 175.0(11)
C221 C222 C223 C224 -3(2)
C222 C223 C224 C225 5(3)
C223 C224 C225 C226 -6(3)
C222 C221 C226 C225 -2(2)
As2 C221 C226 C225 -175.5(13)
C224 C225 C226 C221 4(3)
C211 As2 C231 C236 52.1(14)
C241 As2 C231 C236 -67.7(15)
C221 As2 C231 C236 173.7(13)
C211 As2 C231 C232 -128.2(13)
C241 As2 C231 C232 111.9(13)
C221 As2 C231 C232 -6.7(15)
C236 C231 C232 C233 -2(2)
As2 C231 C232 C233 178.1(13)
C231 C232 C233 C234 3(3)
C232 C233 C234 C235 -1(3)
C233 C234 C235 C236 -1(3)
C232 C231 C236 C235 -1(2)
As2 C231 C236 C235 179.1(12)
C234 C235 C236 C231 2(3)
C211 As2 C241 C242 65.9(15)
C231 As2 C241 C242 -176.1(13)
C221 As2 C241 C242 -58.7(15)
C211 As2 C241 C246 -110.1(14)
C231 As2 C241 C246 8.0(16)
C221 As2 C241 C246 125.4(14)
C246 C241 C242 C243 2(2)
As2 C241 C242 C243 -174.2(13)
C241 C242 C243 C244 -1(3)
C242 C243 C244 C245 -1(3)
C243 C244 C245 C246 2(3)
C244 C245 C246 C241 -2(3)
C242 C241 C246 C245 0(3)
As2 C241 C246 C245 175.7(13)
C341 As3 C311 C316 -157.9(14)
C321 As3 C311 C316 82.9(15)
C331 As3 C311 C316 -36.7(16)
C341 As3 C311 C312 29.3(17)
C321 As3 C311 C312 -89.9(16)
C331 As3 C311 C312 150.4(15)
C316 C311 C312 C313 2(3)
As3 C311 C312 C313 174.7(15)
C311 C312 C313 C314 0(3)
C312 C313 C314 C315 -1(3)
C313 C314 C315 C316 0(3)
C314 C315 C316 C311 2(3)
C312 C311 C316 C315 -2(3)
As3 C311 C316 C315 -175.7(13)
C341 As3 C321 C326 78.1(16)
C311 As3 C321 C326 -161.8(14)
C331 As3 C321 C326 -43.7(16)
C341 As3 C321 C322 -95.1(14)
C311 As3 C321 C322 24.9(15)
C331 As3 C321 C322 143.1(13)
C326 C321 C322 C323 3(3)
As3 C321 C322 C323 176.8(13)
C321 C322 C323 C324 -3(3)
C322 C323 C324 C325 1(3)
C323 C324 C325 C326 -1(3)
C322 C321 C326 C325 -3(3)
As3 C321 C326 C325 -176.3(14)
C324 C325 C326 C321 2(3)
C336 C331 C332 C333 1(3)
As3 C331 C332 C333 -176.1(13)
C331 C332 C333 C334 1(3)
C332 C333 C334 C335 -3(3)
C333 C334 C335 C336 3(3)
C332 C331 C336 C335 -2(3)
As3 C331 C336 C335 175.6(13)
C334 C335 C336 C331 0(3)
C321 As3 C341 C342 -16.3(18)
C311 As3 C341 C342 -135.4(16)
C331 As3 C341 C342 105.2(17)
C321 As3 C341 C346 160.3(14)
C311 As3 C341 C346 41.1(16)
C331 As3 C341 C346 -78.3(16)
C346 C341 C342 C343 6(3)
As3 C341 C342 C343 -177.7(18)
C341 C342 C343 C344 -4(4)
C342 C343 C344 C345 0(4)
C343 C344 C345 C346 2(3)
C344 C345 C346 C341 0(3)
C342 C341 C346 C345 -4(3)
As3 C341 C346 C345 179.7(14)
C12S N1S C13S O1S 175.7(18)
C11S N1S C13S O1S 1(3)
